data_7707429
loop_
_publ_author_name
'M\'esz\'aros, J\'anos P'
'Pape, Veronika F. S.'
'Szak\'acs, Gergely'
'N\'emeti, G\'abor'
'D\'enes, M\'ark'
'Holczbauer, Tam\'as'
'May, N\'ora V'
'Enyedy, \'Eva A'

_publ_section_title
;
 Half-sandwich organometallic Ru and Rh complexes of (N,N) donor
 compounds: effect of ligand methylation on solution speciation and
 anticancer activity.
;
_journal_issue 23
_journal_name_full 'Dalton transactions (Cambridge, England : 2003)'
_journal_page_first 8218
_journal_page_last 8231
_journal_paper_doi 10.1039/d1dt00808k
_journal_volume 50
_journal_year 2021
_chemical_formula_moiety 'C21 H20 Cl N2 Ru, 2(C H4 O), Cl'
_chemical_formula_sum 'C23 H28 Cl2 N2 O2 Ru'
_chemical_formula_weight 536.44
_chemical_name_systematic
'Chloro-(\h6-toluene)-( 2,9-dimethyl-1,10-phenanthroline )- rutenium(II) chloride dimethanol solvate''
_space_group_crystal_system monoclinic
_space_group_IT_number 14
_space_group_name_Hall '-P 2ybc'
_space_group_name_H-M_alt 'P 1 21/c 1'
_atom_sites_solution_hydrogens mixed
_atom_sites_solution_primary direct
_atom_sites_solution_secondary direct
_audit_creation_method SHELXL-2018/3
_audit_update_record
;
2021-05-06 deposited with the CCDC.	2021-05-17 downloaded from the CCDC.
;
_cell_angle_alpha 90
_cell_angle_beta 108.267(8)
_cell_angle_gamma 90
_cell_formula_units_Z 4
_cell_length_a 11.2258(5)
_cell_length_b 12.7669(6)
_cell_length_c 16.5508(8)
_cell_measurement_reflns_used 39251
_cell_measurement_temperature 126(2)
_cell_measurement_theta_max 27.475
_cell_measurement_theta_min 3.045
_cell_volume 2252.5(2)
_computing_cell_refinement 'RAPID-AUTO (Rigaku Corp., Tokyo, Japan, 2015)'
_computing_data_collection 'RAPID-AUTO (Rigaku Corp., Tokyo, Japan, 2015)'
_computing_data_reduction 'RAPID-AUTO (Rigaku Corp., Tokyo, Japan, 2015)'
_computing_molecular_graphics 'Mercury (Macrae, 2006)'
_computing_publication_material 'PLATON (Spek, 2009)'
_computing_structure_refinement 'SHELXL-2018/3 (Sheldrick, 2018)'
_computing_structure_solution 'SHELXS-97 (Sheldrick, 2008)'
_diffrn_ambient_temperature 126(2)
_diffrn_detector_area_resol_mean 10.0000
_diffrn_measured_fraction_theta_full 0.999
_diffrn_measured_fraction_theta_max 0.995
_diffrn_measurement_device RAXIS-RAPID
_diffrn_measurement_method dtprofit.ref
_diffrn_radiation_detector RX
_diffrn_radiation_monochromator 'Graphite Monochromator'
_diffrn_radiation_source 'Sealed Tube'
_diffrn_radiation_type MoK\a
_diffrn_radiation_wavelength 0.71073
_diffrn_reflns_av_R_equivalents 0.0752
_diffrn_reflns_av_unetI/netI 0.0382
_diffrn_reflns_Laue_measured_fraction_full 0.999
_diffrn_reflns_Laue_measured_fraction_max 0.995
_diffrn_reflns_limit_h_max 13
_diffrn_reflns_limit_h_min -14
_diffrn_reflns_limit_k_max 16
_diffrn_reflns_limit_k_min -16
_diffrn_reflns_limit_l_max 21
_diffrn_reflns_limit_l_min -21
_diffrn_reflns_number 48890
_diffrn_reflns_point_group_measured_fraction_full 0.999
_diffrn_reflns_point_group_measured_fraction_max 0.995
_diffrn_reflns_theta_full 25.242
_diffrn_reflns_theta_max 27.473
_diffrn_reflns_theta_min 3.044
_exptl_absorpt_coefficient_mu 0.956
_exptl_absorpt_correction_T_max 0.981
_exptl_absorpt_correction_T_min 0.956
_exptl_absorpt_correction_type numerical
_exptl_absorpt_process_details
;
 T.Higashi, Numerical Absorption Correction, NUMABS, 2002
;
_exptl_crystal_colour yellow
_exptl_crystal_density_diffrn 1.582
_exptl_crystal_description chunk
_exptl_crystal_F_000 1096
_exptl_crystal_size_max 0.31
_exptl_crystal_size_mid 0.28
_exptl_crystal_size_min 0.20
_refine_diff_density_max 0.940
_refine_diff_density_min -0.744
_refine_diff_density_rms 0.094
_refine_ls_extinction_method none
_refine_ls_goodness_of_fit_ref 1.139
_refine_ls_hydrogen_treatment mixed
_refine_ls_matrix_type full
_refine_ls_number_parameters 294
_refine_ls_number_reflns 5139
_refine_ls_number_restraints 1
_refine_ls_restrained_S_all 1.139
_refine_ls_R_factor_all 0.0642
_refine_ls_R_factor_gt 0.0478
_refine_ls_shift/su_max 0.001
_refine_ls_shift/su_mean 0.000
_refine_ls_structure_factor_coef Fsqd
_refine_ls_weighting_details 'w=1/[\s^2^(Fo^2^)+(0.0287P)^2^+4.3202P] where P=(Fo^2^+2Fc^2^)/3'
_refine_ls_weighting_scheme calc
_refine_ls_wR_factor_gt 0.0841
_refine_ls_wR_factor_ref 0.0889
_reflns_Friedel_coverage 0.000
_reflns_number_gt 4347
_reflns_number_total 5139
_reflns_threshold_expression 'I > 2\s(I)'
_cod_data_source_file d1dt00808k2.cif
_cod_data_source_block IV_RutolneoCl_Cl_2CH3OH
_cod_depositor_comments 'Adding full bibliography for 7707424--7707429.cif.'
_cod_original_sg_symbol_H-M 'P 21/c'
_cod_database_code 7707429
_shelx_shelxl_version_number 2018/3
_shelx_space_group_comment
;
The symmetry employed for this shelxl refinement is uniquely defined
by the following loop, which should always be used as a source of
symmetry information in preference to the above space-group names.
They are only intended as comments.
;

loop_
_space_group_symop_operation_xyz
'x, y, z'
'-x, y+1/2, -z+1/2'
'-x, -y, -z'
'x, -y-1/2, z-1/2'

loop_
_atom_site_label
_atom_site_type_symbol
_atom_site_fract_x
_atom_site_fract_y
_atom_site_fract_z
_atom_site_U_iso_or_equiv
_atom_site_adp_type
_atom_site_occupancy
_atom_site_site_symmetry_order
_atom_site_calc_flag
_atom_site_refinement_flags_posn
_atom_site_refinement_flags_adp
_atom_site_refinement_flags_occupancy
_atom_site_disorder_assembly
_atom_site_disorder_group
Ru1 Ru 0.58864(3) -0.04124(2) 0.23611(2) 0.01771(8) Uani 1 1 d . . . . .
Cl1 Cl 0.61269(8) 0.12027(7) 0.16908(6) 0.02532(19) Uani 1 1 d . . . . .
N1 N 0.6864(3) 0.0342(2) 0.35188(17) 0.0197(6) Uani 1 1 d . . . . .
N2 N 0.4401(2) 0.0297(2) 0.27065(16) 0.0178(6) Uani 1 1 d . . . . .
C10 C 0.3183(3) 0.0374(3) 0.2255(2) 0.0221(7) Uani 1 1 d . . . . .
C4 C 0.6534(3) 0.1093(3) 0.4788(2) 0.0222(7) Uani 1 1 d . . . . .
C14 C 0.2746(3) 0.0152(3) 0.1320(2) 0.0296(9) Uani 1 1 d . . . . .
H14A H 0.344874 0.017700 0.110728 0.044 Uiso 1 1 calc R U . . .
H14B H 0.213894 0.066829 0.103341 0.044 Uiso 1 1 calc R U . . .
H14C H 0.237131 -0.053093 0.122085 0.044 Uiso 1 1 calc R U . . .
C6 C 0.4404(4) 0.1365(3) 0.4804(2) 0.0242(8) Uani 1 1 d . . . . .
H6 H 0.384513 0.157067 0.508649 0.029 Uiso 1 1 calc R U . . .
C7 C 0.3937(3) 0.0989(3) 0.3951(2) 0.0209(7) Uani 1 1 d . . . . .
C1 C 0.8104(3) 0.0486(3) 0.3869(2) 0.0246(7) Uani 1 1 d . . . . .
C11 C 0.4774(3) 0.0639(2) 0.3539(2) 0.0186(7) Uani 1 1 d . . . . .
C5 C 0.5656(4) 0.1426(3) 0.5205(2) 0.0253(8) Uani 1 1 d . . . . .
H5 H 0.594864 0.168568 0.575711 0.030 Uiso 1 1 calc R U . . .
C13 C 0.8985(3) 0.0218(3) 0.3382(3) 0.0319(9) Uani 1 1 d . . . . .
H13A H 0.919152 -0.051288 0.345060 0.048 Uiso 1 1 calc R U . . .
H13B H 0.973629 0.062718 0.359261 0.048 Uiso 1 1 calc R U . . .
H13C H 0.859048 0.036922 0.278960 0.048 Uiso 1 1 calc R U . . .
C3 C 0.7841(4) 0.1190(3) 0.5155(2) 0.0292(8) Uani 1 1 d . . . . .
H3 H 0.818176 0.144570 0.570524 0.035 Uiso 1 1 calc R U . . .
C12 C 0.6089(3) 0.0676(2) 0.3965(2) 0.0187(7) Uani 1 1 d . . . . .
C8 C 0.2650(3) 0.0977(3) 0.3481(2) 0.0249(8) Uani 1 1 d . . . . .
H8 H 0.205296 0.116346 0.373712 0.030 Uiso 1 1 calc R U . . .
C9 C 0.2294(3) 0.0689(3) 0.2647(2) 0.0246(8) Uani 1 1 d . . . . .
H9 H 0.144744 0.069941 0.233110 0.029 Uiso 1 1 calc R U . . .
C16 C 0.7238(4) -0.1443(3) 0.2015(2) 0.0267(8) Uani 1 1 d . . . . .
H16 H 0.804742 -0.130205 0.200831 0.032 Uiso 1 1 calc R U . . .
C17 C 0.7042(4) -0.1800(3) 0.2770(2) 0.0304(9) Uani 1 1 d . . . . .
H17 H 0.772464 -0.188532 0.325933 0.036 Uiso 1 1 calc R U . . .
C21 C 0.6426(4) -0.0888(3) 0.0478(2) 0.0306(9) Uani 1 1 d . . . . .
H21A H 0.563470 -0.080632 0.004004 0.046 Uiso 1 1 calc R U . . .
H21B H 0.693915 -0.137225 0.029098 0.046 Uiso 1 1 calc R U . . .
H21C H 0.684196 -0.022180 0.059544 0.046 Uiso 1 1 calc R U . . .
C15 C 0.6212(3) -0.1298(3) 0.1270(2) 0.0237(8) Uani 1 1 d . . . . .
C20 C 0.4988(4) -0.1503(3) 0.1297(2) 0.0256(8) Uani 1 1 d . . . . .
H20 H 0.430228 -0.140520 0.081206 0.031 Uiso 1 1 calc R U . . .
C2 C 0.8598(3) 0.0904(3) 0.4693(2) 0.0281(8) Uani 1 1 d . . . . .
H2 H 0.946125 0.098682 0.492671 0.034 Uiso 1 1 calc R U . . .
C19 C 0.4803(4) -0.1857(3) 0.2059(3) 0.0301(9) Uani 1 1 d . . . . .
H19 H 0.399326 -0.197716 0.207452 0.036 Uiso 1 1 calc R U . . .
C18 C 0.5829(4) -0.2028(3) 0.2792(3) 0.0315(9) Uani 1 1 d . . . . .
H18 H 0.570674 -0.228862 0.328478 0.038 Uiso 1 1 calc R U . . .
O1 O 0.9936(3) 0.2021(3) 0.1197(2) 0.0477(8) Uani 1 1 d . . . . .
C22 C 0.9068(5) 0.1249(4) 0.0797(4) 0.0580(14) Uani 1 1 d . . . . .
H22A H 0.949935 0.059964 0.079484 0.087 Uiso 1 1 calc R U . . .
H22B H 0.863853 0.145723 0.022177 0.087 Uiso 1 1 calc R U . . .
H22C H 0.847152 0.115875 0.109872 0.087 Uiso 1 1 calc R U . . .
Cl2 Cl 0.14216(9) 0.27502(9) 0.00222(7) 0.0373(2) Uani 1 1 d . . . . .
C23 C -0.0893(6) 0.1978(5) -0.2139(4) 0.0740(18) Uani 1 1 d D . . . .
H23A H -0.134617 0.242044 -0.186829 0.111 Uiso 1 1 calc R U . A 1
H23B H -0.147496 0.156860 -0.257281 0.111 Uiso 1 1 calc R U . A 1
H23C H -0.039737 0.240203 -0.239012 0.111 Uiso 1 1 calc R U . A 1
O2A O -0.0074(5) 0.1282(4) -0.1508(3) 0.0635(18) Uani 0.784(10) 1 d . . P B 1
O2B O -0.1180(19) 0.1975(17) -0.1388(9) 0.073(8) Uani 0.216(10) 1 d D . P B 2
H2B H -0.085409 0.146533 -0.110261 0.110 Uiso 0.216(10) 1 calc R U P B 2
H2A H 0.026(9) 0.175(8) -0.099(6) 0.110 Uiso 0.784(10) 1 d . U P B 1
H1O H 1.037(5) 0.223(5) 0.081(4) 0.077(19) Uiso 1 1 d . . . . .

loop_
_atom_site_aniso_label
_atom_site_aniso_U_11
_atom_site_aniso_U_22
_atom_site_aniso_U_33
_atom_site_aniso_U_23
_atom_site_aniso_U_13
_atom_site_aniso_U_12
Ru1 0.02052(13) 0.01570(13) 0.01736(13) -0.00043(11) 0.00660(9) -0.00030(13)
Cl1 0.0317(5) 0.0195(4) 0.0278(4) 0.0039(3) 0.0137(4) 0.0016(4)
N1 0.0203(14) 0.0189(14) 0.0188(13) 0.0006(12) 0.0044(11) -0.0023(13)
N2 0.0189(14) 0.0166(14) 0.0178(13) 0.0032(11) 0.0058(11) -0.0021(11)
C10 0.0212(16) 0.0216(17) 0.0221(17) 0.0022(15) 0.0049(13) 0.0009(16)
C4 0.0290(19) 0.0166(17) 0.0188(17) 0.0003(13) 0.0045(14) -0.0032(15)
C14 0.0235(18) 0.042(2) 0.0213(18) -0.0005(16) 0.0035(15) 0.0004(17)
C6 0.033(2) 0.0221(18) 0.0201(17) 0.0014(14) 0.0126(15) 0.0035(16)
C7 0.0261(18) 0.0168(17) 0.0210(17) 0.0027(13) 0.0093(14) -0.0004(15)
C1 0.0217(17) 0.0237(18) 0.0274(18) 0.0006(15) 0.0063(14) -0.0032(16)
C11 0.0248(17) 0.0142(16) 0.0171(16) 0.0018(12) 0.0071(13) -0.0006(13)
C5 0.036(2) 0.0233(19) 0.0164(17) -0.0019(14) 0.0075(15) -0.0021(16)
C13 0.0233(19) 0.038(2) 0.035(2) -0.0032(17) 0.0088(16) -0.0019(17)
C3 0.032(2) 0.027(2) 0.0237(19) -0.0027(15) 0.0007(16) -0.0059(17)
C12 0.0225(17) 0.0147(16) 0.0191(16) -0.0003(12) 0.0070(13) -0.0016(13)
C8 0.0219(18) 0.028(2) 0.0290(19) 0.0024(15) 0.0140(15) 0.0025(16)
C9 0.0214(17) 0.028(2) 0.0237(18) 0.0018(14) 0.0065(15) 0.0014(15)
C16 0.0287(19) 0.0216(18) 0.030(2) -0.0015(15) 0.0090(16) 0.0074(16)
C17 0.041(2) 0.0190(18) 0.028(2) 0.0007(15) 0.0061(17) 0.0090(17)
C21 0.044(2) 0.030(2) 0.0227(19) -0.0040(16) 0.0173(17) 0.0036(19)
C15 0.033(2) 0.0163(17) 0.0242(18) -0.0034(14) 0.0127(15) 0.0032(15)
C20 0.0282(19) 0.0217(18) 0.0254(19) -0.0089(15) 0.0061(15) -0.0016(16)
C2 0.0214(18) 0.029(2) 0.029(2) -0.0017(16) 0.0004(15) -0.0035(16)
C19 0.039(2) 0.0172(18) 0.039(2) -0.0055(16) 0.0191(19) -0.0063(17)
C18 0.052(3) 0.0146(17) 0.032(2) 0.0010(15) 0.0196(19) -0.0016(18)
O1 0.0393(18) 0.067(2) 0.0379(18) 0.0054(16) 0.0131(15) -0.0001(17)
C22 0.051(3) 0.055(3) 0.067(4) 0.006(3) 0.017(3) -0.015(3)
Cl2 0.0300(5) 0.0460(6) 0.0384(5) 0.0065(5) 0.0141(4) 0.0079(5)
C23 0.079(4) 0.058(4) 0.084(5) -0.009(3) 0.025(4) -0.009(3)
O2A 0.063(3) 0.049(3) 0.071(4) -0.007(2) 0.011(3) -0.007(3)
O2B 0.077(15) 0.108(18) 0.040(10) 0.002(10) 0.026(10) -0.052(13)

loop_
_atom_type_symbol
_atom_type_description
_atom_type_scat_dispersion_real
_atom_type_scat_dispersion_imag
_atom_type_scat_source
C C 0.0033 0.0016 'International Tables Vol C Tables 4.2.6.8 and 6.1.1.4'
H H 0.0000 0.0000 'International Tables Vol C Tables 4.2.6.8 and 6.1.1.4'
Cl Cl 0.1484 0.1585 'International Tables Vol C Tables 4.2.6.8 and 6.1.1.4'
N N 0.0061 0.0033 'International Tables Vol C Tables 4.2.6.8 and 6.1.1.4'
O O 0.0106 0.0060 'International Tables Vol C Tables 4.2.6.8 and 6.1.1.4'
Ru Ru -1.2594 0.8363 'International Tables Vol C Tables 4.2.6.8 and 6.1.1.4'

loop_
_geom_angle_atom_site_label_1
_geom_angle_atom_site_label_2
_geom_angle_atom_site_label_3
_geom_angle
_geom_angle_site_symmetry_1
_geom_angle_site_symmetry_3
_geom_angle_publ_flag
N1 Ru1 N2 77.94(10) . . ?
N1 Ru1 C17 89.95(13) . . ?
N2 Ru1 C17 134.79(13) . . ?
N1 Ru1 C19 133.32(13) . . ?
N2 Ru1 C19 89.64(13) . . ?
C17 Ru1 C19 67.53(15) . . ?
N1 Ru1 C18 101.16(13) . . ?
N2 Ru1 C18 101.99(13) . . ?
C17 Ru1 C18 37.54(15) . . ?
C19 Ru1 C18 37.47(15) . . ?
N1 Ru1 C16 107.53(12) . . ?
N2 Ru1 C16 168.69(13) . . ?
C17 Ru1 C16 37.48(14) . . ?
C19 Ru1 C16 79.42(15) . . ?
C18 Ru1 C16 67.50(15) . . ?
N1 Ru1 C20 168.28(12) . . ?
N2 Ru1 C20 106.29(12) . . ?
C17 Ru1 C20 79.33(14) . . ?
C19 Ru1 C20 37.50(14) . . ?
C18 Ru1 C20 67.41(14) . . ?
C16 Ru1 C20 66.45(14) . . ?
N1 Ru1 C15 141.66(12) . . ?
N2 Ru1 C15 139.99(12) . . ?
C17 Ru1 C15 67.08(14) . . ?
C19 Ru1 C15 67.10(14) . . ?
C18 Ru1 C15 79.48(14) . . ?
C16 Ru1 C15 36.80(13) . . ?
C20 Ru1 C15 36.75(13) . . ?
N1 Ru1 Cl1 85.75(8) . . ?
N2 Ru1 Cl1 88.26(8) . . ?
C17 Ru1 Cl1 134.61(11) . . ?
C19 Ru1 Cl1 139.27(11) . . ?
C18 Ru1 Cl1 168.59(10) . . ?
C16 Ru1 Cl1 101.87(10) . . ?
C20 Ru1 Cl1 105.13(10) . . ?
C15 Ru1 Cl1 89.46(9) . . ?
C1 N1 C12 118.1(3) . . ?
C1 N1 Ru1 128.8(2) . . ?
C12 N1 Ru1 113.0(2) . . ?
C10 N2 C11 118.0(3) . . ?
C10 N2 Ru1 129.1(2) . . ?
C11 N2 Ru1 112.7(2) . . ?
N2 C10 C9 120.7(3) . . ?
N2 C10 C14 120.5(3) . . ?
C9 C10 C14 118.7(3) . . ?
C12 C4 C3 117.3(3) . . ?
C12 C4 C5 119.5(3) . . ?
C3 C4 C5 123.2(3) . . ?
C10 C14 H14A 109.5 . . ?
C10 C14 H14B 109.5 . . ?
H14A C14 H14B 109.5 . . ?
C10 C14 H14C 109.5 . . ?
H14A C14 H14C 109.5 . . ?
H14B C14 H14C 109.5 . . ?
C5 C6 C7 120.5(3) . . ?
C5 C6 H6 119.8 . . ?
C7 C6 H6 119.8 . . ?
C11 C7 C8 117.2(3) . . ?
C11 C7 C6 119.8(3) . . ?
C8 C7 C6 123.0(3) . . ?
N1 C1 C2 120.8(3) . . ?
N1 C1 C13 120.4(3) . . ?
C2 C1 C13 118.9(3) . . ?
N2 C11 C7 123.3(3) . . ?
N2 C11 C12 116.7(3) . . ?
C7 C11 C12 120.0(3) . . ?
C6 C5 C4 120.7(3) . . ?
C6 C5 H5 119.6 . . ?
C4 C5 H5 119.6 . . ?
C1 C13 H13A 109.5 . . ?
C1 C13 H13B 109.5 . . ?
H13A C13 H13B 109.5 . . ?
C1 C13 H13C 109.5 . . ?
H13A C13 H13C 109.5 . . ?
H13B C13 H13C 109.5 . . ?
C2 C3 C4 119.0(3) . . ?
C2 C3 H3 120.5 . . ?
C4 C3 H3 120.5 . . ?
N1 C12 C4 123.2(3) . . ?
N1 C12 C11 117.1(3) . . ?
C4 C12 C11 119.5(3) . . ?
C9 C8 C7 119.2(3) . . ?
C9 C8 H8 120.4 . . ?
C7 C8 H8 120.4 . . ?
C8 C9 C10 121.2(3) . . ?
C8 C9 H9 119.4 . . ?
C10 C9 H9 119.4 . . ?
C17 C16 C15 120.4(4) . . ?
C17 C16 Ru1 69.7(2) . . ?
C15 C16 Ru1 73.2(2) . . ?
C17 C16 H16 119.8 . . ?
C15 C16 H16 119.8 . . ?
Ru1 C16 H16 129.8 . . ?
C18 C17 C16 120.7(4) . . ?
C18 C17 Ru1 71.8(2) . . ?
C16 C17 Ru1 72.8(2) . . ?
C18 C17 H17 119.6 . . ?
C16 C17 H17 119.6 . . ?
Ru1 C17 H17 127.9 . . ?
C15 C21 H21A 109.5 . . ?
C15 C21 H21B 109.5 . . ?
H21A C21 H21B 109.5 . . ?
C15 C21 H21C 109.5 . . ?
H21A C21 H21C 109.5 . . ?
H21B C21 H21C 109.5 . . ?
C16 C15 C20 118.9(3) . . ?
C16 C15 C21 119.9(3) . . ?
C20 C15 C21 121.1(3) . . ?
C16 C15 Ru1 70.0(2) . . ?
C20 C15 Ru1 70.39(19) . . ?
C21 C15 Ru1 129.5(3) . . ?
C15 C20 C19 120.2(4) . . ?
C15 C20 Ru1 72.9(2) . . ?
C19 C20 Ru1 69.5(2) . . ?
C15 C20 H20 119.9 . . ?
C19 C20 H20 119.9 . . ?
Ru1 C20 H20 130.3 . . ?
C3 C2 C1 121.4(3) . . ?
C3 C2 H2 119.3 . . ?
C1 C2 H2 119.3 . . ?
C18 C19 C20 120.7(4) . . ?
C18 C19 Ru1 71.7(2) . . ?
C20 C19 Ru1 73.0(2) . . ?
C18 C19 H19 119.7 . . ?
C20 C19 H19 119.7 . . ?
Ru1 C19 H19 127.8 . . ?
C19 C18 C17 119.0(4) . . ?
C19 C18 Ru1 70.9(2) . . ?
C17 C18 Ru1 70.6(2) . . ?
C19 C18 H18 120.5 . . ?
C17 C18 H18 120.5 . . ?
Ru1 C18 H18 130.5 . . ?
C22 O1 H1O 108(4) . . ?
O1 C22 H22A 109.5 . . ?
O1 C22 H22B 109.5 . . ?
H22A C22 H22B 109.5 . . ?
O1 C22 H22C 109.5 . . ?
H22A C22 H22C 109.5 . . ?
H22B C22 H22C 109.5 . . ?
O2A C23 H23A 109.5 . . ?
O2A C23 H23B 109.5 . . ?
H23A C23 H23B 109.5 . . ?
O2A C23 H23C 109.5 . . ?
H23A C23 H23C 109.5 . . ?
H23B C23 H23C 109.5 . . ?
C23 O2A H2A 103(5) . . ?
C23 O2B H2B 109.5 . . ?

loop_
_geom_bond_atom_site_label_1
_geom_bond_atom_site_label_2
_geom_bond_distance
_geom_bond_site_symmetry_2
_geom_bond_publ_flag
Ru1 N1 2.118(3) . ?
Ru1 N2 2.127(3) . ?
Ru1 C17 2.175(4) . ?
Ru1 C19 2.179(4) . ?
Ru1 C18 2.190(4) . ?
Ru1 C16 2.215(4) . ?
Ru1 C20 2.224(3) . ?
Ru1 C15 2.256(3) . ?
Ru1 Cl1 2.3965(9) . ?
N1 C1 1.342(4) . ?
N1 C12 1.374(4) . ?
N2 C10 1.341(4) . ?
N2 C11 1.379(4) . ?
C10 C9 1.409(5) . ?
C10 C14 1.496(5) . ?
C4 C12 1.400(5) . ?
C4 C3 1.407(5) . ?
C4 C5 1.434(5) . ?
C14 H14A 0.9600 . ?
C14 H14B 0.9600 . ?
C14 H14C 0.9600 . ?
C6 C5 1.356(5) . ?
C6 C7 1.426(5) . ?
C6 H6 0.9300 . ?
C7 C11 1.397(5) . ?
C7 C8 1.409(5) . ?
C1 C2 1.406(5) . ?
C1 C13 1.498(5) . ?
C11 C12 1.423(5) . ?
C5 H5 0.9300 . ?
C13 H13A 0.9600 . ?
C13 H13B 0.9600 . ?
C13 H13C 0.9600 . ?
C3 C2 1.359(5) . ?
C3 H3 0.9300 . ?
C8 C9 1.361(5) . ?
C8 H8 0.9300 . ?
C9 H9 0.9300 . ?
C16 C17 1.411(5) . ?
C16 C15 1.411(5) . ?
C16 H16 0.9300 . ?
C17 C18 1.404(6) . ?
C17 H17 0.9300 . ?
C21 C15 1.499(5) . ?
C21 H21A 0.9600 . ?
C21 H21B 0.9600 . ?
C21 H21C 0.9600 . ?
C15 C20 1.412(5) . ?
C20 C19 1.416(5) . ?
C20 H20 0.9300 . ?
C2 H2 0.9300 . ?
C19 C18 1.403(6) . ?
C19 H19 0.9300 . ?
C18 H18 0.9300 . ?
O1 C22 1.398(6) . ?
O1 H1O 0.95(6) . ?
C22 H22A 0.9600 . ?
C22 H22B 0.9600 . ?
C22 H22C 0.9600 . ?
C23 O2B 1.377(9) . ?
C23 O2A 1.456(8) . ?
C23 H23A 0.9600 . ?
C23 H23B 0.9600 . ?
C23 H23C 0.9600 . ?
O2A H2A 1.02(10) . ?
O2B H2B 0.8200 . ?

loop_
_geom_torsion_atom_site_label_1
_geom_torsion_atom_site_label_2
_geom_torsion_atom_site_label_3
_geom_torsion_atom_site_label_4
_geom_torsion
_geom_torsion_site_symmetry_1
_geom_torsion_site_symmetry_2
_geom_torsion_site_symmetry_3
_geom_torsion_site_symmetry_4
_geom_torsion_publ_flag
C11 N2 C10 C9 -6.8(5) . . . . ?
Ru1 N2 C10 C9 167.4(3) . . . . ?
C11 N2 C10 C14 171.7(3) . . . . ?
Ru1 N2 C10 C14 -14.0(5) . . . . ?
C5 C6 C7 C11 2.6(5) . . . . ?
C5 C6 C7 C8 -175.4(3) . . . . ?
C12 N1 C1 C2 4.0(5) . . . . ?
Ru1 N1 C1 C2 -172.8(3) . . . . ?
C12 N1 C1 C13 -174.9(3) . . . . ?
Ru1 N1 C1 C13 8.2(5) . . . . ?
C10 N2 C11 C7 4.9(5) . . . . ?
Ru1 N2 C11 C7 -170.3(3) . . . . ?
C10 N2 C11 C12 -172.0(3) . . . . ?
Ru1 N2 C11 C12 12.9(4) . . . . ?
C8 C7 C11 N2 0.4(5) . . . . ?
C6 C7 C11 N2 -177.8(3) . . . . ?
C8 C7 C11 C12 177.2(3) . . . . ?
C6 C7 C11 C12 -1.0(5) . . . . ?
C7 C6 C5 C4 -1.3(5) . . . . ?
C12 C4 C5 C6 -1.7(5) . . . . ?
C3 C4 C5 C6 176.5(4) . . . . ?
C12 C4 C3 C2 1.6(5) . . . . ?
C5 C4 C3 C2 -176.5(4) . . . . ?
C1 N1 C12 C4 -4.4(5) . . . . ?
Ru1 N1 C12 C4 172.9(3) . . . . ?
C1 N1 C12 C11 172.2(3) . . . . ?
Ru1 N1 C12 C11 -10.5(4) . . . . ?
C3 C4 C12 N1 1.5(5) . . . . ?
C5 C4 C12 N1 179.8(3) . . . . ?
C3 C4 C12 C11 -175.0(3) . . . . ?
C5 C4 C12 C11 3.3(5) . . . . ?
N2 C11 C12 N1 -1.7(4) . . . . ?
C7 C11 C12 N1 -178.6(3) . . . . ?
N2 C11 C12 C4 175.0(3) . . . . ?
C7 C11 C12 C4 -1.9(5) . . . . ?
C11 C7 C8 C9 -3.7(5) . . . . ?
C6 C7 C8 C9 174.4(3) . . . . ?
C7 C8 C9 C10 1.9(6) . . . . ?
N2 C10 C9 C8 3.6(6) . . . . ?
C14 C10 C9 C8 -175.0(4) . . . . ?
C15 C16 C17 C18 0.7(5) . . . . ?
Ru1 C16 C17 C18 55.7(3) . . . . ?
C15 C16 C17 Ru1 -55.0(3) . . . . ?
C17 C16 C15 C20 0.8(5) . . . . ?
Ru1 C16 C15 C20 -52.5(3) . . . . ?
C17 C16 C15 C21 178.2(3) . . . . ?
Ru1 C16 C15 C21 124.8(3) . . . . ?
C17 C16 C15 Ru1 53.4(3) . . . . ?
C16 C15 C20 C19 -0.6(5) . . . . ?
C21 C15 C20 C19 -177.9(3) . . . . ?
Ru1 C15 C20 C19 -52.9(3) . . . . ?
C16 C15 C20 Ru1 52.3(3) . . . . ?
C21 C15 C20 Ru1 -125.0(3) . . . . ?
C4 C3 C2 C1 -2.0(6) . . . . ?
N1 C1 C2 C3 -1.0(6) . . . . ?
C13 C1 C2 C3 178.0(4) . . . . ?
C15 C20 C19 C18 -1.2(5) . . . . ?
Ru1 C20 C19 C18 -55.7(3) . . . . ?
C15 C20 C19 Ru1 54.5(3) . . . . ?
C20 C19 C18 C17 2.7(5) . . . . ?
Ru1 C19 C18 C17 -53.5(3) . . . . ?
C20 C19 C18 Ru1 56.3(3) . . . . ?
C16 C17 C18 C19 -2.5(5) . . . . ?
Ru1 C17 C18 C19 53.6(3) . . . . ?
C16 C17 C18 Ru1 -56.1(3) . . . . ?
